data_2000886
loop_
_publ_author_name
'Jones, P. G.'
'Kirby, A. J.'
'Parker, J. K.'

_publ_section_title
;
 Bond length and reactivity. Structure of the 4-phenylbenzoate ester of
 <i>trans</i>-3-<i>tert</i>-butylcyclohexanol
;
_journal_issue 5
_journal_name_full 'Acta Crystallographica Section C'
_journal_page_first 847
_journal_page_last 849
_journal_paper_doi 10.1107/S0108270191012210
_journal_volume 48
_journal_year 1992
_chemical_formula_sum 'C23 H28 O2'
_chemical_formula_weight 336.48
_symmetry_cell_setting monoclinic
_symmetry_space_group_name_Hall '-P 2ybc'
_symmetry_space_group_name_H-M 'P 1 21/c 1'
_cell_angle_alpha 90
_cell_angle_beta 100.61(2)
_cell_angle_gamma 90
_cell_formula_units_Z 4
_cell_length_a 13.921(2)
_cell_length_b 11.408(3)
_cell_length_c 12.591(3)
_cell_volume 1965.4(8)
_diffrn_radiation_type Mo
_diffrn_radiation_wavelength 0.71069
_exptl_absorpt_coefficient_mu 0.07
_exptl_crystal_density_diffrn 1.137
_exptl_crystal_F_000 728
_cod_data_source_file ha0056.cif
_cod_data_source_block ha0056a
_cod_original_cell_volume 1965.4
_cod_database_code 2000886

loop_
_atom_site_label
_atom_site_fract_x
_atom_site_fract_y
_atom_site_fract_z
_atom_site_U_iso_or_equiv
C(1) .61670(10) .3467(2) .8273(2) .0640(10)
O(1) .66410(10) .25540(10) .87920(10) .0660(10)
O(2) .62440(10) .44520(10) .86220(10) .0950(10)
C(11) .72850(10) .2770(2) .9828(2) .0670(10)
C(12) .82750(10) .3183(2) .9636(2) .0650(10)
C(13) .88130(10) .2259(2) .90880(10) .0560(10)
C(14) .88650(10) .1120(2) .9734(2) .0690(10)
C(15) .78660(10) .0699(2) .9898(2) .0710(10)
C(16) .7336(2) .1629(2) 1.0427(2) .0760(10)
C(17) .98080(10) .2669(2) .8835(2) .0650(10)
C(18) .9687(2) .3800(2) .8187(2) .0960(10)
C(19) 1.0560(2) .2866(3) .9852(2) .1060(10)
C(20) 1.0193(2) .1738(3) .8144(2) .1080(10)
C(21) .55480(10) .3133(2) .7236(2) .0560(10)
C(22) .55430(10) .2004(2) .6816(2) .0570(10)
C(23) .49600(10) .1740(2) .5843(2) .0560(10)
C(24) .43630(10) .2578(2) .5247(2) .0560(10)
C(25) .43850(10) .3707(2) .5674(2) .0660(10)
C(26) .49630(10) .3976(2) .6649(2) .0640(10)
C(31) .37120(10) .2278(2) .4218(2) .0590(10)
C(32) .3503(2) .3075(2) .3366(2) .0750(10)
C(33) .2902(2) .2783(3) .2412(2) .0880(10)
C(34) .2489(2) .1697(3) .2277(2) .0880(10)
C(35) .2677(2) .0896(2) .3102(2) .0830(10)
C(36) .32810(10) .1176(2) .4062(2) .0670(10)
H(11) .7000 .3366 1.0210 ?
H(12A) .8682 .3385 1.0312 ?
H(12B) .8188 .3875 .9195 ?
H(13) .8400 .2097 .8406 ?
H(14A) .9263 .1256 1.0431 ?
H(14B) .9179 .0531 .9373 ?
H(15A) .7939 .0000 1.0330 ?
H(15B) .7478 .0512 .9207 ?
H(16A) .6686 .1374 1.0466 ?
H(16B) .7684 .1745 1.1151 ?
H(18A) 1.0308 .4049 .8037 ?
H(18B) .9238 .3684 .7519 ?
H(18C) .9436 .4388 .8607 ?
H(19A) 1.1168 .3112 .9668 ?
H(19B) 1.0325 .3462 1.0278 ?
H(19C) 1.0657 .2150 1.0258 ?
H(20) 1.0813 .1991 .7998 ?
H(20B) 1.0270 .1003 .8520 ?
H(20C) .9740 .1645 .7475 ?
H(22) .5952 .1415 .7214 ?
H(23) .4963 .0958 .5561 ?
H(25) .3988 .4303 .5271 ?
H(26) .4961 .4755 .6937 ?
H(32) .3791 .3841 .3463 ?
H(33) .2779 .3342 .1833 ?
H(34) .2064 .1502 .1609 ?
H(35) .2384 .0132 .3009 ?
H(36) .3418 .0617 .4640 ?
